data_1546844
loop_
_publ_author_name
'Liu, Feng'
'Gao, Wei'
'Zhang, Xiu-Mei'
'Liu, Jie-Ping'
'Gao, En-Qing'

_publ_section_title
;
 Four coordination polymers based on dinuclear and trinuclear units with a
 new multifunctional pyridyl-dicarboxylate ligand: luminescence and
 magnetic properties
;
_journal_issue 38
_journal_name_full CrystEngComm
_journal_page_first 5755
_journal_page_last 5763
_journal_paper_doi 10.1039/C7CE01042G
_journal_volume 19
_journal_year 2017
_chemical_formula_sum 'C28 H24 Cl2 Mn3 N2 O11'
_chemical_formula_weight 800.21
_space_group_crystal_system orthorhombic
_space_group_IT_number 61
_space_group_name_Hall '-P 2ac 2ab'
_space_group_name_H-M_alt 'P b c a'
_symmetry_space_group_name_Hall '-P 2ac 2ab'
_symmetry_space_group_name_H-M 'P b c a'
_atom_sites_solution_hydrogens mixed
_audit_creation_method SHELXL-2014/7
_audit_update_record
;
2017-06-27 deposited with the CCDC.
2017-07-24 downloaded from the CCDC.
;
_cell_angle_alpha 90
_cell_angle_beta 90
_cell_angle_gamma 90
_cell_formula_units_Z 4
_cell_length_a 18.019(3)
_cell_length_b 7.6710(12)
_cell_length_c 23.088(3)
_cell_measurement_reflns_used 9990
_cell_measurement_temperature 293(2)
_cell_measurement_theta_max 27.50
_cell_measurement_theta_min 2.87
_cell_volume 3191.3(8)
_computing_cell_refinement 'Bruker SMART'
_computing_data_collection 'Bruker SMART'
_computing_data_reduction 'Bruker SAINT'
_computing_molecular_graphics 'Bruker SHELXTL'
_computing_publication_material 'Bruker SHELXTL'
_computing_structure_refinement 'SHELXL-2014/7 (Sheldrick, 2014)'
_computing_structure_solution 'Bruker SHELXTL'
_diffrn_ambient_temperature 293(2)
_diffrn_measured_fraction_theta_full 0.999
_diffrn_measured_fraction_theta_max 0.999
_diffrn_measurement_device_type 'CCD area detector'
_diffrn_measurement_method 'phi and omega scans'
_diffrn_radiation_type MoK\a
_diffrn_radiation_wavelength 0.71073
_diffrn_reflns_av_R_equivalents 0.0792
_diffrn_reflns_av_unetI/netI 0.0217
_diffrn_reflns_Laue_measured_fraction_full 0.999
_diffrn_reflns_Laue_measured_fraction_max 0.999
_diffrn_reflns_limit_h_max 21
_diffrn_reflns_limit_h_min -21
_diffrn_reflns_limit_k_max 8
_diffrn_reflns_limit_k_min -9
_diffrn_reflns_limit_l_max 27
_diffrn_reflns_limit_l_min -27
_diffrn_reflns_number 60718
_diffrn_reflns_point_group_measured_fraction_full 0.999
_diffrn_reflns_point_group_measured_fraction_max 0.999
_diffrn_reflns_theta_full 25.008
_diffrn_reflns_theta_max 25.008
_diffrn_reflns_theta_min 2.868
_diffrn_source 'fine-focus sealed tube'
_exptl_absorpt_coefficient_mu 1.398
_exptl_absorpt_correction_type none
_exptl_crystal_colour colorless
_exptl_crystal_density_diffrn 1.665
_exptl_crystal_density_method 'not measured'
_exptl_crystal_description block
_exptl_crystal_F_000 1612
_exptl_crystal_size_max 0.100
_exptl_crystal_size_mid 0.080
_exptl_crystal_size_min 0.080
_refine_diff_density_max 0.434
_refine_diff_density_min -0.384
_refine_diff_density_rms 0.073
_refine_ls_extinction_method none
_refine_ls_goodness_of_fit_ref 1.099
_refine_ls_hydrogen_treatment mixed
_refine_ls_matrix_type full
_refine_ls_number_parameters 224
_refine_ls_number_reflns 2805
_refine_ls_number_restraints 16
_refine_ls_restrained_S_all 1.100
_refine_ls_R_factor_all 0.0474
_refine_ls_R_factor_gt 0.0360
_refine_ls_shift/su_max 0.001
_refine_ls_shift/su_mean 0.000
_refine_ls_structure_factor_coef Fsqd
_refine_ls_weighting_details 'w=1/[\s^2^(Fo^2^)+(0.0361P)^2^+5.5255P] where P=(Fo^2^+2Fc^2^)/3'
_refine_ls_weighting_scheme calc
_refine_ls_wR_factor_gt 0.0815
_refine_ls_wR_factor_ref 0.0858
_reflns_Friedel_coverage 0.000
_reflns_number_gt 2382
_reflns_number_total 2805
_reflns_threshold_expression 'I > 2\s(I)'
_cod_data_source_file c7ce01042g2.cif
_cod_data_source_block 2
_cod_database_code 1546844
_shelx_shelxl_version_number 2014/7
_shelx_space_group_comment
;
The symmetry employed for this shelxl refinement is uniquely defined
by the following loop, which should always be used as a source of
symmetry information in preference to the above space-group names.
They are only intended as comments.
;
_shelx_estimated_absorpt_t_min 0.873
_shelx_estimated_absorpt_t_max 0.896

loop_
_space_group_symop_operation_xyz
'x, y, z'
'-x+1/2, -y, z+1/2'
'x+1/2, -y+1/2, -z'
'-x, y+1/2, -z+1/2'
'-x, -y, -z'
'x-1/2, y, -z-1/2'
'-x-1/2, y-1/2, z'
'x, -y-1/2, z-1/2'

loop_
_atom_site_label
_atom_site_type_symbol
_atom_site_fract_x
_atom_site_fract_y
_atom_site_fract_z
_atom_site_U_iso_or_equiv
_atom_site_adp_type
_atom_site_occupancy
_atom_site_site_symmetry_order
_atom_site_calc_flag
_atom_site_refinement_flags_posn
_atom_site_refinement_flags_adp
_atom_site_refinement_flags_occupancy
_atom_site_disorder_assembly
_atom_site_disorder_group
Mn1 Mn 0.55034(2) 0.80547(6) 0.40066(2) 0.01726(14) Uani 1 1 d . . . . .
Mn2 Mn 0.5000 0.5000 0.5000 0.01697(16) Uani 1 2 d S . P . .
Cl1 Cl 0.54775(5) 0.47590(11) 0.39423(3) 0.0297(2) Uani 1 1 d . . . . .
N1 N 0.60402(14) 0.6555(4) 0.81540(10) 0.0224(6) Uani 1 1 d . . . . .
O1 O 0.56368(10) 0.7443(3) 0.50295(9) 0.0210(5) Uani 1 1 d . . . . .
O2 O 0.65940(11) 0.7936(3) 0.44611(8) 0.0304(6) Uani 1 1 d D . . . .
O3 O 0.90980(11) 0.8483(3) 0.52909(9) 0.0289(5) Uani 1 1 d . . . . .
O4 O 0.93441(11) 0.6943(3) 0.60902(9) 0.0309(6) Uani 1 1 d . . . . .
O5 O 0.54351(18) 1.0735(4) 0.42877(12) 0.0497(7) Uani 1 1 d D . . . .
H5C H 0.541(3) 0.992(4) 0.4051(15) 0.075 Uiso 1 1 d D U . . .
H5D H 0.576(2) 1.147(4) 0.4187(18) 0.075 Uiso 1 1 d D U . . .
O6 O 0.6850(7) 0.221(2) 0.3888(5) 0.076(3) Uani 0.307(9) 1 d . U P A 1
O6' O 0.7912(11) 0.622(4) 0.4002(8) 0.076(3) Uani 0.193(9) 1 d D U P A 2
C1 C 0.63359(16) 0.7633(4) 0.49557(12) 0.0199(6) Uani 1 1 d . . . . .
C2 C 0.89088(16) 0.7643(4) 0.57344(12) 0.0199(7) Uani 1 1 d . . . . .
C3 C 0.68456(16) 0.7481(4) 0.54599(12) 0.0177(6) Uani 1 1 d . . . . .
C4 C 0.76063(16) 0.7676(4) 0.53796(12) 0.0192(7) Uani 1 1 d . . . . .
H4 H 0.7791 0.7956 0.5015 0.023 Uiso 1 1 calc R U . . .
C5 C 0.80907(15) 0.7455(4) 0.58413(12) 0.0173(6) Uani 1 1 d . . . . .
C6 C 0.78107(16) 0.7097(4) 0.63893(12) 0.0185(6) Uani 1 1 d . . . . .
H6 H 0.8135 0.6939 0.6698 0.022 Uiso 1 1 calc R U . . .
C7 C 0.70450(16) 0.6973(4) 0.64805(12) 0.0171(6) Uani 1 1 d . . . . .
C8 C 0.65691(16) 0.7146(4) 0.60098(12) 0.0197(7) Uani 1 1 d . . . . .
H8 H 0.6060 0.7035 0.6064 0.024 Uiso 1 1 calc R U . . .
C9 C 0.57701(17) 0.5639(4) 0.77025(12) 0.0217(7) Uani 1 1 d . . . . .
C10 C 0.61023(16) 0.5727(4) 0.71592(12) 0.0210(7) Uani 1 1 d . . . . .
H10 H 0.5901 0.5095 0.6853 0.025 Uiso 1 1 calc R U . . .
C11 C 0.67280(16) 0.6740(4) 0.70673(12) 0.0186(7) Uani 1 1 d . . . . .
C12 C 0.70214(18) 0.7613(5) 0.75417(13) 0.0315(8) Uani 1 1 d . . . . .
H12 H 0.7454 0.8267 0.7506 0.038 Uiso 1 1 calc R U . . .
C13 C 0.66581(18) 0.7493(5) 0.80687(13) 0.0335(9) Uani 1 1 d . . . . .
H13 H 0.6855 0.8098 0.8382 0.040 Uiso 1 1 calc R U . . .
C14 C 0.5086(2) 0.4574(6) 0.77972(15) 0.0459(11) Uani 1 1 d . . . . .
H14A H 0.4954 0.3992 0.7444 0.069 Uiso 1 1 calc R U . . .
H14B H 0.5178 0.3724 0.8094 0.069 Uiso 1 1 calc R U . . .
H14C H 0.4686 0.5322 0.7915 0.069 Uiso 1 1 calc R U . . .

loop_
_atom_site_aniso_label
_atom_site_aniso_U_11
_atom_site_aniso_U_22
_atom_site_aniso_U_33
_atom_site_aniso_U_23
_atom_site_aniso_U_13
_atom_site_aniso_U_12
Mn1 0.0146(2) 0.0256(3) 0.0117(2) 0.00199(19) 0.00101(17) 0.00060(19)
Mn2 0.0133(3) 0.0221(3) 0.0155(3) 0.0054(3) -0.0022(2) -0.0005(3)
Cl1 0.0402(5) 0.0272(5) 0.0217(4) -0.0004(3) 0.0064(3) -0.0010(4)
N1 0.0213(13) 0.0332(16) 0.0127(12) -0.0019(11) 0.0033(10) -0.0043(12)
O1 0.0127(10) 0.0290(12) 0.0211(10) 0.0000(9) -0.0019(8) -0.0031(9)
O2 0.0198(11) 0.0568(17) 0.0146(10) 0.0078(11) -0.0024(9) -0.0055(11)
O3 0.0160(11) 0.0491(15) 0.0216(11) 0.0097(11) 0.0032(9) -0.0071(10)
O4 0.0136(11) 0.0482(16) 0.0309(12) 0.0171(11) -0.0018(9) -0.0020(10)
O5 0.072(2) 0.0251(14) 0.0524(17) -0.0099(13) 0.0104(15) -0.0065(15)
O6 0.060(6) 0.112(9) 0.057(5) 0.003(6) 0.003(5) 0.032(7)
O6' 0.060(6) 0.112(9) 0.057(5) 0.003(6) 0.003(5) 0.032(7)
C1 0.0189(15) 0.0258(17) 0.0149(14) 0.0013(13) -0.0024(12) -0.0040(13)
C2 0.0132(14) 0.0270(17) 0.0197(15) -0.0010(13) 0.0019(12) -0.0030(13)
C3 0.0159(14) 0.0216(17) 0.0155(14) 0.0030(12) -0.0008(12) -0.0018(13)
C4 0.0175(15) 0.0286(18) 0.0115(13) 0.0040(13) 0.0028(11) -0.0034(14)
C5 0.0144(14) 0.0227(16) 0.0150(13) 0.0013(12) 0.0006(11) -0.0023(13)
C6 0.0160(14) 0.0267(17) 0.0129(13) 0.0020(13) -0.0008(11) -0.0019(13)
C7 0.0168(14) 0.0218(17) 0.0126(14) 0.0016(12) 0.0024(11) -0.0016(12)
C8 0.0133(14) 0.0279(18) 0.0179(15) 0.0004(13) 0.0014(12) -0.0027(13)
C9 0.0203(15) 0.0272(17) 0.0176(15) -0.0029(13) 0.0033(12) -0.0030(14)
C10 0.0234(16) 0.0277(17) 0.0118(14) -0.0052(13) -0.0008(12) -0.0059(14)
C11 0.0157(14) 0.0275(18) 0.0127(14) 0.0028(12) 0.0019(11) 0.0002(13)
C12 0.0252(17) 0.051(2) 0.0180(15) -0.0033(16) 0.0031(13) -0.0159(18)
C13 0.0267(17) 0.057(2) 0.0165(15) -0.0114(16) 0.0030(13) -0.0162(17)
C14 0.050(2) 0.063(3) 0.0245(17) -0.0129(19) 0.0159(17) -0.029(2)

loop_
_atom_type_symbol
_atom_type_description
_atom_type_scat_dispersion_real
_atom_type_scat_dispersion_imag
_atom_type_scat_source
C C 0.0033 0.0016 'International Tables Vol C Tables 4.2.6.8 and 6.1.1.4'
H H 0.0000 0.0000 'International Tables Vol C Tables 4.2.6.8 and 6.1.1.4'
N N 0.0061 0.0033 'International Tables Vol C Tables 4.2.6.8 and 6.1.1.4'
O O 0.0106 0.0060 'International Tables Vol C Tables 4.2.6.8 and 6.1.1.4'
Cl Cl 0.1484 0.1585 'International Tables Vol C Tables 4.2.6.8 and 6.1.1.4'
Mn Mn 0.3368 0.7283 'International Tables Vol C Tables 4.2.6.8 and 6.1.1.4'

loop_
_geom_angle_atom_site_label_1
_geom_angle_atom_site_label_2
_geom_angle_atom_site_label_3
_geom_angle
_geom_angle_site_symmetry_1
_geom_angle_site_symmetry_3
O4 Mn1 O5 88.54(11) 3_466 .
O4 Mn1 N1 109.86(9) 3_466 8_575
O5 Mn1 N1 99.42(10) . 8_575
O4 Mn1 O2 157.89(8) 3_466 .
O5 Mn1 O2 87.00(11) . .
N1 Mn1 O2 92.23(8) 8_575 .
O4 Mn1 O1 101.70(8) 3_466 .
O5 Mn1 O1 84.08(10) . .
N1 Mn1 O1 148.29(8) 8_575 .
O2 Mn1 O1 56.30(7) . .
O4 Mn1 Cl1 88.64(7) 3_466 .
O5 Mn1 Cl1 165.20(8) . .
N1 Mn1 Cl1 95.20(7) 8_575 .
O2 Mn1 Cl1 90.17(7) . .
O1 Mn1 Cl1 82.28(6) . .
O4 Mn1 H5C 83.4(18) 3_466 .
O5 Mn1 H5C 13.8(16) . .
N1 Mn1 H5C 89.0(14) 8_575 .
O2 Mn1 H5C 96.6(18) . .
O1 Mn1 H5C 97.7(15) . .
Cl1 Mn1 H5C 171.9(17) . .
O3 Mn2 O3 180.00(11) 7_755 3_466
O3 Mn2 O1 86.65(9) 7_755 5_666
O3 Mn2 O1 93.35(9) 3_466 5_666
O3 Mn2 O1 93.35(9) 7_755 .
O3 Mn2 O1 86.65(9) 3_466 .
O1 Mn2 O1 180.0 5_666 .
O3 Mn2 Cl1 89.72(6) 7_755 5_666
O3 Mn2 Cl1 90.28(6) 3_466 5_666
O1 Mn2 Cl1 85.23(6) 5_666 5_666
O1 Mn2 Cl1 94.77(6) . 5_666
O3 Mn2 Cl1 90.28(6) 7_755 .
O3 Mn2 Cl1 89.72(6) 3_466 .
O1 Mn2 Cl1 94.77(6) 5_666 .
O1 Mn2 Cl1 85.23(6) . .
Cl1 Mn2 Cl1 180.0 5_666 .
Mn1 Cl1 Mn2 83.10(3) . .
C13 N1 C9 117.8(3) . .
C13 N1 Mn1 114.9(2) . 8_576
C9 N1 Mn1 126.9(2) . 8_576
C1 O1 Mn2 127.3(2) . .
C1 O1 Mn1 86.90(16) . .
Mn2 O1 Mn1 94.77(7) . .
C1 O2 Mn1 96.28(17) . .
C2 O3 Mn2 138.72(19) . 3_566
C2 O4 Mn1 123.42(19) . 3_566
Mn1 O5 H5C 25(3) . .
Mn1 O5 H5D 121(3) . .
H5C O5 H5D 111.5(18) . .
O2 C1 O1 120.5(3) . .
O2 C1 C3 119.9(3) . .
O1 C1 C3 119.7(3) . .
O4 C2 O3 125.6(3) . .
O4 C2 C5 117.7(3) . .
O3 C2 C5 116.7(3) . .
C8 C3 C4 119.7(3) . .
C8 C3 C1 120.6(3) . .
C4 C3 C1 119.7(3) . .
C5 C4 C3 120.3(3) . .
C5 C4 H4 119.9 . .
C3 C4 H4 119.9 . .
C4 C5 C6 119.7(3) . .
C4 C5 C2 118.6(2) . .
C6 C5 C2 121.7(3) . .
C5 C6 C7 120.6(3) . .
C5 C6 H6 119.7 . .
C7 C6 H6 119.7 . .
C8 C7 C6 119.0(3) . .
C8 C7 C11 119.2(3) . .
C6 C7 C11 121.8(3) . .
C3 C8 C7 120.7(3) . .
C3 C8 H8 119.6 . .
C7 C8 H8 119.6 . .
N1 C9 C10 121.1(3) . .
N1 C9 C14 118.0(3) . .
C10 C9 C14 120.9(3) . .
C11 C10 C9 121.0(3) . .
C11 C10 H10 119.5 . .
C9 C10 H10 119.5 . .
C10 C11 C12 117.4(3) . .
C10 C11 C7 121.4(3) . .
C12 C11 C7 121.1(3) . .
C13 C12 C11 118.8(3) . .
C13 C12 H12 120.6 . .
C11 C12 H12 120.6 . .
N1 C13 C12 123.9(3) . .
N1 C13 H13 118.1 . .
C12 C13 H13 118.1 . .
C9 C14 H14A 109.5 . .
C9 C14 H14B 109.5 . .
H14A C14 H14B 109.5 . .
C9 C14 H14C 109.5 . .
H14A C14 H14C 109.5 . .
H14B C14 H14C 109.5 . .

loop_
_geom_bond_atom_site_label_1
_geom_bond_atom_site_label_2
_geom_bond_distance
_geom_bond_site_symmetry_2
Mn1 O4 2.101(2) 3_466
Mn1 O5 2.159(3) .
Mn1 N1 2.214(2) 8_575
Mn1 O2 2.230(2) .
Mn1 O1 2.420(2) .
Mn1 Cl1 2.5329(10) .
Mn1 H5C 1.44(3) .
Mn2 O3 2.109(2) 7_755
Mn2 O3 2.109(2) 3_466
Mn2 O1 2.199(2) 5_666
Mn2 O1 2.199(2) .
Mn2 Cl1 2.5958(8) 5_666
Mn2 Cl1 2.5959(8) .
N1 C13 1.340(4) .
N1 C9 1.348(4) .
N1 Mn1 2.214(2) 8_576
O1 C1 1.280(4) .
O2 C1 1.255(4) .
O3 C2 1.257(4) .
O3 Mn2 2.109(2) 3_566
O4 C2 1.256(4) .
O4 Mn1 2.101(2) 3_566
O5 H5C 0.832(10) .
O5 H5D 0.841(10) .
C1 C3 1.487(4) .
C2 C5 1.502(4) .
C3 C8 1.388(4) .
C3 C4 1.391(4) .
C4 C5 1.388(4) .
C4 H4 0.9300 .
C5 C6 1.389(4) .
C6 C7 1.399(4) .
C6 H6 0.9300 .
C7 C8 1.391(4) .
C7 C11 1.481(4) .
C8 H8 0.9300 .
C9 C10 1.392(4) .
C9 C14 1.495(5) .
C10 C11 1.386(4) .
C10 H10 0.9300 .
C11 C12 1.388(4) .
C12 C13 1.385(4) .
C12 H12 0.9300 .
C13 H13 0.9300 .
C14 H14A 0.9600 .
C14 H14B 0.9600 .
C14 H14C 0.9600 .
